data_1004108
loop_
_publ_author_name
'Abraham, F'
'Ketatni, M'

_publ_section_title
;
Crystal structure of a new bismuth nickel oxophosphate: Bi Ni O P O4
;
_journal_coden_ASTM EJSCE5
_journal_name_full
;
European Journal of Solid State Inorganic Chemistry
;
_journal_page_first 429
_journal_page_last 437
_journal_volume 32
_journal_year 1995
_chemical_formula_structural 'Bi (Ni P O5)'
_chemical_formula_sum 'Bi Ni O5 P'
_chemical_name_systematic 'Bismuth tecto-pentaoxoniccolophosphate(V)'
_space_group_IT_number 14
_symmetry_cell_setting monoclinic
_symmetry_Int_Tables_number 14
_symmetry_space_group_name_Hall '-P 2yn'
_symmetry_space_group_name_H-M 'P 1 21/n 1'
_cell_angle_alpha 90
_cell_angle_beta 107.28(1)
_cell_angle_gamma 90
_cell_formula_units_Z 4
_cell_length_a 7.1664(8)
_cell_length_b 11.206(1)
_cell_length_c 5.1732(6)
_cell_volume 396.7
_exptl_crystal_density_meas 6.24
_refine_ls_R_factor_all 0.027
_cod_database_code 1004108

loop_
_symmetry_equiv_pos_as_xyz
x,y,z
1/2+x,1/2-y,1/2+z
-x,-y,-z
1/2-x,1/2+y,1/2-z

loop_
_atom_site_label
_atom_site_type_symbol
_atom_site_symmetry_multiplicity
_atom_site_Wyckoff_symbol
_atom_site_fract_x
_atom_site_fract_y
_atom_site_fract_z
_atom_site_occupancy
_atom_site_attached_hydrogens
_atom_site_calc_flag
Bi1 Bi3+ 4 e 0.19137(3) 0.09956(2) 0.10964(4) 1. 0 d
Ni1 Ni2+ 4 e 0.8137(1) 0.0805(1) 0.3702(2) 1. 0 d
P1 P5+ 4 e 0.0217(2) 0.3475(2) 0.2194(3) 1. 0 d
O1 O2- 4 e 0.3385(7) 0.9172(4) 0.0473(9) 1. 0 d
O2 O2- 4 e -0.0147(7) 0.2221(4) 0.3138(9) 1. 0 d
O3 O2- 4 e 0.8294(7) 0.4176(4) 0.1131(9) 1. 0 d
O4 O2- 4 e 0.4841(6) 0.4758(4) 0.2450(8) 1. 0 d
O5 O2- 4 e 0.6106(7) 0.1718(4) 0.4856(9) 1. 0 d

loop_
_atom_type_symbol
_atom_type_oxidation_number
Bi3+ 3.000
Ni2+ 2.000
P5+ 5.000
O2- -2.000
